data_1507429
loop_
_publ_author_name
'Werz, Daniel B.'
'Staeb, Tobias H.'
'Benisch, Christoph'
'Rausch, Bernhard J.'
'Rominger, Frank'
'Gleiter, Rolf'

_publ_section_title
;
 Self-Organization of Chalcogen-Containing Cyclic Alkynes and Alkenes To
 Yield Columnar Structures
;
_journal_issue 3
_journal_name_full 'Organic Letters'
_journal_page_first 339
_journal_paper_doi 10.1021/ol016953z
_journal_volume 4
_journal_year 2002
_chemical_formula_sum 'C10 H12 Se4'
_chemical_formula_weight 448.04
_chemical_name_systematic
;
   ?
;
_space_group_IT_number 14
_symmetry_cell_setting monoclinic
_symmetry_space_group_name_Hall '-P 2ybc'
_symmetry_space_group_name_H-M 'P 1 21/c 1'
_atom_sites_solution_hydrogens geom
_atom_sites_solution_primary direct
_atom_sites_solution_secondary difmap
_audit_creation_method SHELXL-97
_cell_angle_alpha 90.00
_cell_angle_beta 95.9390(10)
_cell_angle_gamma 90.00
_cell_formula_units_Z 2
_cell_length_a 4.57640(10)
_cell_length_b 13.4490(3)
_cell_length_c 10.37770(10)
_cell_measurement_temperature 200(2)
_cell_volume 635.30(2)
_computing_cell_refinement 'Bruker SMART'
_computing_data_collection 'Bruker SMART'
_computing_data_reduction 'Bruker SHELXTL'
_computing_molecular_graphics 'Bruker SHELXTL'
_computing_publication_material 'Bruker SHELXTL'
_computing_structure_refinement 'SHELXL-97 (Sheldrick, 1997)'
_computing_structure_solution 'SHELXS-97 (Sheldrick, 1990)'
_diffrn_ambient_temperature 200(2)
_diffrn_measured_fraction_theta_full 1.000
_diffrn_measured_fraction_theta_max 1.000
_diffrn_measurement_device_type 'CCD area detector'
_diffrn_measurement_method 'phi and omega scans'
_diffrn_radiation_monochromator graphite
_diffrn_radiation_source 'fine-focus sealed tube'
_diffrn_radiation_type MoK\a
_diffrn_radiation_wavelength 0.71073
_diffrn_reflns_av_R_equivalents 0.0332
_diffrn_reflns_av_sigmaI/netI 0.0213
_diffrn_reflns_limit_h_max 5
_diffrn_reflns_limit_h_min -5
_diffrn_reflns_limit_k_max 17
_diffrn_reflns_limit_k_min -17
_diffrn_reflns_limit_l_max 13
_diffrn_reflns_limit_l_min -13
_diffrn_reflns_number 6451
_diffrn_reflns_theta_full 27.48
_diffrn_reflns_theta_max 27.48
_diffrn_reflns_theta_min 2.49
_exptl_absorpt_coefficient_mu 11.510
_exptl_absorpt_correction_T_max 0.58
_exptl_absorpt_correction_T_min 0.36
_exptl_absorpt_correction_type multi-scan
_exptl_absorpt_process_details 'Blessing, Acta Cryst. (1995) A51 33-38.'
_exptl_crystal_colour colorless
_exptl_crystal_density_diffrn 2.342
_exptl_crystal_density_method 'not measured'
_exptl_crystal_description polyhedron
_exptl_crystal_F_000 416
_exptl_crystal_size_max .18
_exptl_crystal_size_mid .14
_exptl_crystal_size_min .06
_refine_diff_density_max 0.476
_refine_diff_density_min -0.717
_refine_diff_density_rms 0.104
_refine_ls_extinction_method none
_refine_ls_goodness_of_fit_ref 1.113
_refine_ls_hydrogen_treatment noref
_refine_ls_matrix_type full
_refine_ls_number_parameters 64
_refine_ls_number_reflns 1450
_refine_ls_number_restraints 0
_refine_ls_restrained_S_all 1.113
_refine_ls_R_factor_all 0.0258
_refine_ls_R_factor_gt 0.0209
_refine_ls_shift/su_max 0.192
_refine_ls_shift/su_mean 0.033
_refine_ls_structure_factor_coef Fsqd
_refine_ls_weighting_details 'calc w=1/[\s^2^(Fo^2^)+(0.0287P)^2^+0.1952P] where P=(Fo^2^+2Fc^2^)/3'
_refine_ls_weighting_scheme calc
_refine_ls_wR_factor_gt 0.0512
_refine_ls_wR_factor_ref 0.0530
_reflns_number_gt 1287
_reflns_number_total 1450
_reflns_threshold_expression >2sigma(I)
_cod_data_source_file ol016953z_s1.cif
_cod_data_source_block dwe17_4-in-paper
_cod_depositor_comments
;
The following automatic conversions were performed:

'_symmetry_cell_setting' value 'Monoclinic' changed to 'monoclinic'
according to /home/saulius/struct/CIF-dictionaries/cif_core.dic
dictionary named 'cif_core.dic' version 2.4.1 from 2010-06-29.

Automatic conversion script
Id: cif_fix_values 1715 2011-07-08 13:25:40Z adriana 
;
_cod_original_sg_symbol_H-M P2(1)/c
_cod_database_code 1507429

loop_
_symmetry_equiv_pos_as_xyz
'x, y, z'
'-x, y+1/2, -z+1/2'
'-x, -y, -z'
'x, -y-1/2, z-1/2'

loop_
_atom_site_label
_atom_site_type_symbol
_atom_site_fract_x
_atom_site_fract_y
_atom_site_fract_z
_atom_site_U_iso_or_equiv
_atom_site_adp_type
_atom_site_occupancy
_atom_site_symmetry_multiplicity
_atom_site_calc_flag
_atom_site_refinement_flags
Se1 Se -0.26775(6) 0.54500(2) -0.35177(2) 0.02361(9) Uani 1 1 d .
Se2 Se -0.19567(6) 0.227438(19) 0.02813(2) 0.02515(9) Uani 1 1 d .
C1 C -0.4801(6) 0.45747(19) -0.2409(3) 0.0229(5) Uani 1 1 d .
H1A H -0.6073 0.4986 -0.1906 0.027 Uiso 1 1 calc R
H1B H -0.6084 0.4121 -0.2965 0.027 Uiso 1 1 calc R
C2 C -0.2743(5) 0.39622(19) -0.1479(2) 0.0195(5) Uani 1 1 d .
H2A H -0.1298 0.3613 -0.1965 0.023 Uiso 1 1 calc R
H2B H -0.1653 0.4406 -0.0837 0.023 Uiso 1 1 calc R
C3 C -0.4487(6) 0.3208(2) -0.0784(2) 0.0243(5) Uani 1 1 d .
H3A H -0.5773 0.2827 -0.1433 0.029 Uiso 1 1 calc R
H3B H -0.5761 0.3564 -0.0222 0.029 Uiso 1 1 calc R
C4 C -0.0236(6) 0.3170(2) 0.1463(2) 0.0232(5) Uani 1 1 d .
C5 C -0.1003(6) 0.6281(2) -0.2245(2) 0.0225(5) Uani 1 1 d .

loop_
_atom_site_aniso_label
_atom_site_aniso_U_11
_atom_site_aniso_U_22
_atom_site_aniso_U_33
_atom_site_aniso_U_23
_atom_site_aniso_U_13
_atom_site_aniso_U_12
Se1 0.03154(16) 0.02028(15) 0.01767(14) 0.00191(10) -0.00383(10) -0.00149(10)
Se2 0.03727(17) 0.01609(15) 0.02106(15) 0.00142(10) -0.00194(11) -0.00335(11)
C1 0.0216(12) 0.0192(13) 0.0272(13) 0.0017(11) -0.0005(10) 0.0001(10)
C2 0.0201(12) 0.0184(13) 0.0193(12) -0.0003(9) -0.0016(9) -0.0004(9)
C3 0.0231(13) 0.0236(13) 0.0252(13) 0.0033(11) -0.0019(10) -0.0036(11)
C4 0.0271(13) 0.0214(13) 0.0212(12) 0.0057(11) 0.0029(10) -0.0015(11)
C5 0.0251(12) 0.0187(13) 0.0229(12) 0.0024(10) -0.0015(10) 0.0033(10)

loop_
_atom_type_symbol
_atom_type_description
_atom_type_scat_dispersion_real
_atom_type_scat_dispersion_imag
_atom_type_scat_source
C C 0.0033 0.0016 'International Tables Vol C Tables 4.2.6.8 and 6.1.1.4'
H H 0.0000 0.0000 'International Tables Vol C Tables 4.2.6.8 and 6.1.1.4'
Se Se -0.0929 2.2259 'International Tables Vol C Tables 4.2.6.8 and 6.1.1.4'

loop_
_geom_angle_atom_site_label_1
_geom_angle_atom_site_label_2
_geom_angle_atom_site_label_3
_geom_angle
_geom_angle_site_symmetry_1
C5 Se1 C1 97.95(11) .
C4 Se2 C3 98.24(12) .
C2 C1 Se1 112.57(17) .
C3 C2 C1 110.0(2) .
C2 C3 Se2 112.68(17) .
C5 C4 Se2 176.6(3) 3_565
C4 C5 Se1 175.8(2) 3_565

loop_
_geom_bond_atom_site_label_1
_geom_bond_atom_site_label_2
_geom_bond_distance
_geom_bond_site_symmetry_2
Se1 C5 1.836(3) .
Se1 C1 1.971(3) .
Se2 C4 1.837(3) .
Se2 C3 1.968(3) .
C1 C2 1.520(3) .
C2 C3 1.519(3) .
C4 C5 1.196(4) 3_565
C5 C4 1.196(4) 3_565
